data_4129886
loop_
_publ_author_name
'Li, Qinglian'
'Qin, Xiangjing'
'Liu, Jing'
'Gui, Chun'
'Wang, Bo'
'Li, Jie'
'Ju, Jianhua'

_publ_section_title
;
 Deciphering the Biosynthetic Origin of L-allo-Isoleucine.
;
_journal_issue 1
_journal_name_full 'Journal of the American Chemical Society'
_journal_page_first 408
_journal_page_last 415
_journal_paper_doi 10.1021/jacs.5b11380
_journal_volume 138
_journal_year 2016
_chemical_formula_sum 'C86 H162 N16 O35'
_chemical_formula_weight 1980.31
_space_group_crystal_system orthorhombic
_space_group_IT_number 18
_space_group_name_Hall 'P 2 2ab'
_space_group_name_H-M_alt 'P 21 21 2'
_atom_sites_solution_hydrogens mixed
_audit_creation_method SHELXL-2014/7
_cell_angle_alpha 90
_cell_angle_beta 90
_cell_angle_gamma 90
_cell_formula_units_Z 2
_cell_length_a 24.9455(2)
_cell_length_b 19.28742(18)
_cell_length_c 11.27639(9)
_cell_measurement_reflns_used 26045
_cell_measurement_temperature 150(2)
_cell_measurement_theta_max 66.8410
_cell_measurement_theta_min 3.5160
_cell_volume 5425.46(8)
_computing_cell_refinement
; 
'Mon Mar 16 22:25:09 2015' 
;
_computing_data_collection
; 
'Mon Mar 16 22:25:09 2015' 
;
_computing_data_reduction
; 
'Mon Mar 16 22:25:09 2015' 
;
_computing_structure_refinement 'SHELXL-2014/7 (Sheldrick, 2014)'
_diffrn_ambient_temperature 150(2)
_diffrn_detector_area_resol_mean 10.5058
_diffrn_measured_fraction_theta_full 0.996
_diffrn_measured_fraction_theta_max 0.996
_diffrn_measurement_device_type 'Xcalibur, Atlas, Gemini ultra'
_diffrn_measurement_method '\w scans'
_diffrn_radiation_type CuK\a
_diffrn_radiation_wavelength 1.54184
_diffrn_reflns_av_R_equivalents 0.0319
_diffrn_reflns_av_unetI/netI 0.0199
_diffrn_reflns_Laue_measured_fraction_full 0.996
_diffrn_reflns_Laue_measured_fraction_max 0.996
_diffrn_reflns_limit_h_max 29
_diffrn_reflns_limit_h_min -29
_diffrn_reflns_limit_k_max 20
_diffrn_reflns_limit_k_min -23
_diffrn_reflns_limit_l_max 13
_diffrn_reflns_limit_l_min -13
_diffrn_reflns_number 47323
_diffrn_reflns_point_group_measured_fraction_full 0.993
_diffrn_reflns_point_group_measured_fraction_max 0.993
_diffrn_reflns_theta_full 67.037
_diffrn_reflns_theta_max 67.037
_diffrn_reflns_theta_min 2.896
_diffrn_source 'sealed X-ray tube'
_exptl_absorpt_coefficient_mu 0.783
_exptl_absorpt_correction_T_max 1.00000
_exptl_absorpt_correction_T_min 0.71465
_exptl_absorpt_correction_type multi-scan
_exptl_absorpt_process_details
; 
'Mon Mar 16 22:25:09 2015' 
;
_exptl_crystal_colour colorless
_exptl_crystal_density_diffrn 1.212
_exptl_crystal_description block
_exptl_crystal_F_000 2140
_exptl_crystal_size_max 0.420
_exptl_crystal_size_mid 0.390
_exptl_crystal_size_min 0.340
_refine_diff_density_max 1.156
_refine_diff_density_min -0.388
_refine_diff_density_rms 0.059
_refine_ls_abs_structure_details
; 
 Flack x determined using 3945 quotients [(I+)-(I-)]/[(I+)+(I-)] 
 (Parsons, Flack and Wagner, Acta Cryst. B69 (2013) 249-259). 
;
_refine_ls_abs_structure_Flack -0.03(4)
_refine_ls_extinction_method none
_refine_ls_goodness_of_fit_ref 1.054
_refine_ls_hydrogen_treatment mixed
_refine_ls_matrix_type full
_refine_ls_number_parameters 635
_refine_ls_number_reflns 9610
_refine_ls_number_restraints 0
_refine_ls_restrained_S_all 1.054
_refine_ls_R_factor_all 0.0472
_refine_ls_R_factor_gt 0.0457
_refine_ls_shift/su_max 0.000
_refine_ls_shift/su_mean 0.000
_refine_ls_structure_factor_coef Fsqd
_refine_ls_weighting_details 'w=1/[\s^2^(Fo^2^)+(0.0837P)^2^+1.9117P] where P=(Fo^2^+2Fc^2^)/3'
_refine_ls_weighting_scheme calc
_refine_ls_wR_factor_gt 0.1275
_refine_ls_wR_factor_ref 0.1293
_reflns_Friedel_coverage 0.795
_reflns_Friedel_fraction_full 0.988
_reflns_Friedel_fraction_max 0.988
_reflns_number_gt 9273
_reflns_number_total 9610
_reflns_threshold_expression 'I > 2\s(I)'
_cod_data_source_file ja5b11380_si_002.cif
_cod_data_source_block 03162A
_cod_original_cell_volume 5425.46(9)
_cod_database_code 4129886
_shelx_shelxl_version_number 2014/7
_shelx_space_group_comment
; 
The symmetry employed for this shelxl refinement is uniquely defined 
by the following loop, which should always be used as a source of 
symmetry information in preference to the above space-group names. 
They are only intended as comments. 
;
_shelx_estimated_absorpt_t_min 0.734
_shelx_estimated_absorpt_t_max 0.777

loop_
_space_group_symop_operation_xyz
'x, y, z'
'-x, -y, z'
'x+1/2, -y+1/2, -z'
'-x+1/2, y+1/2, -z'

loop_
_atom_site_label
_atom_site_type_symbol
_atom_site_fract_x
_atom_site_fract_y
_atom_site_fract_z
_atom_site_U_iso_or_equiv
_atom_site_adp_type
_atom_site_occupancy
_atom_site_site_symmetry_order
_atom_site_calc_flag
_atom_site_refinement_flags_posn
_atom_site_refinement_flags_adp
_atom_site_refinement_flags_occupancy
C1 C 0.92175(12) 0.72352(16) 0.2727(3) 0.0294(6) Uani 1 1 d . . .
C2 C 0.91861(12) 0.80276(15) 0.2769(3) 0.0260(6) Uani 1 1 d . . .
H2 H 0.8811 0.8167 0.2565 0.031 Uiso 1 1 calc R U .
C3 C 0.95655(14) 0.83886(17) 0.1904(3) 0.0313(7) Uani 1 1 d . . .
H3 H 0.9943 0.8251 0.2089 0.038 Uiso 1 1 calc R U .
C4 C 0.94298(19) 0.8165(2) 0.0647(3) 0.0473(9) Uani 1 1 d . . .
H4A H 0.9469 0.7662 0.0577 0.071 Uiso 1 1 calc R U .
H4B H 0.9059 0.8297 0.0464 0.071 Uiso 1 1 calc R U .
H4C H 0.9674 0.8394 0.0089 0.071 Uiso 1 1 calc R U .
C5 C 0.95086(15) 0.91708(17) 0.2042(3) 0.0367(7) Uani 1 1 d . . .
H5A H 0.9733 0.9405 0.1451 0.055 Uiso 1 1 calc R U .
H5B H 0.9623 0.9308 0.2839 0.055 Uiso 1 1 calc R U .
H5C H 0.9133 0.9303 0.1924 0.055 Uiso 1 1 calc R U .
C6 C 0.98381(12) 0.82093(18) 0.4445(3) 0.0323(7) Uani 1 1 d . . .
H6A H 1.0004 0.8658 0.4267 0.048 Uiso 1 1 calc R U .
H6B H 1.0039 0.7840 0.4046 0.048 Uiso 1 1 calc R U .
H6C H 0.9843 0.8131 0.5303 0.048 Uiso 1 1 calc R U .
C7 C 0.88542(12) 0.83107(15) 0.4734(3) 0.0242(6) Uani 1 1 d . . .
C8 C 0.89510(11) 0.83280(16) 0.6079(3) 0.0256(6) Uani 1 1 d . . .
H8 H 0.9287 0.8591 0.6259 0.031 Uiso 1 1 calc R U .
C9 C 0.90063(12) 0.75699(16) 0.6494(3) 0.0265(6) Uani 1 1 d . . .
H9A H 0.8648 0.7349 0.6468 0.032 Uiso 1 1 calc R U .
H9B H 0.9240 0.7320 0.5927 0.032 Uiso 1 1 calc R U .
C10 C 0.92373(13) 0.74810(17) 0.7745(3) 0.0301(6) Uani 1 1 d . . .
H10 H 0.9050 0.7811 0.8289 0.036 Uiso 1 1 calc R U .
C11 C 0.9131(2) 0.6747(2) 0.8173(4) 0.0535(10) Uani 1 1 d . . .
H11A H 0.8745 0.6657 0.8169 0.080 Uiso 1 1 calc R U .
H11B H 0.9270 0.6692 0.8980 0.080 Uiso 1 1 calc R U .
H11C H 0.9311 0.6416 0.7644 0.080 Uiso 1 1 calc R U .
C12 C 0.98385(14) 0.7642(2) 0.7767(3) 0.0430(9) Uani 1 1 d . . .
H12A H 0.9982 0.7543 0.8559 0.064 Uiso 1 1 calc R U .
H12B H 0.9895 0.8132 0.7578 0.064 Uiso 1 1 calc R U .
H12C H 1.0023 0.7353 0.7180 0.064 Uiso 1 1 calc R U .
C13 C 0.84927(12) 0.93287(16) 0.6870(3) 0.0276(6) Uani 1 1 d . . .
C14 C 0.79721(12) 0.96465(15) 0.7358(3) 0.0278(6) Uani 1 1 d . . .
H14 H 0.7806 0.9919 0.6700 0.033 Uiso 1 1 calc R U .
C15 C 0.80768(13) 1.01516(17) 0.8378(3) 0.0371(8) Uani 1 1 d . . .
H15A H 0.8393 1.0441 0.8187 0.045 Uiso 1 1 calc R U .
H15B H 0.7764 1.0463 0.8471 0.045 Uiso 1 1 calc R U .
C16 C 0.81754(15) 0.9770(2) 0.9533(3) 0.0424(9) Uani 1 1 d . . .
H16 H 0.8202 1.0110 1.0200 0.051 Uiso 1 1 calc R U .
C17 C 0.77226(15) 0.9265(2) 0.9772(3) 0.0443(9) Uani 1 1 d . . .
H17A H 0.7795 0.9014 1.0521 0.053 Uiso 1 1 calc R U .
H17B H 0.7384 0.9527 0.9872 0.053 Uiso 1 1 calc R U .
C18 C 0.71769(11) 0.89240(15) 0.6983(3) 0.0242(6) Uani 1 1 d . . .
C19 C 0.68258(12) 0.82999(16) 0.7324(3) 0.0252(6) Uani 1 1 d . . .
H19 H 0.6993 0.8043 0.7999 0.030 Uiso 1 1 calc R U .
C20 C 0.62511(12) 0.85150(16) 0.7653(3) 0.0291(7) Uani 1 1 d . . .
H20 H 0.6082 0.8731 0.6938 0.035 Uiso 1 1 calc R U .
C21 C 0.59244(14) 0.78764(19) 0.7990(4) 0.0398(8) Uani 1 1 d . . .
H21A H 0.6073 0.7670 0.8713 0.060 Uiso 1 1 calc R U .
H21B H 0.5940 0.7537 0.7344 0.060 Uiso 1 1 calc R U .
H21C H 0.5551 0.8011 0.8129 0.060 Uiso 1 1 calc R U .
C22 C 0.62461(14) 0.90514(19) 0.8657(3) 0.0352(7) Uani 1 1 d . . .
H22A H 0.6326 0.8816 0.9416 0.042 Uiso 1 1 calc R U .
H22B H 0.6532 0.9397 0.8512 0.042 Uiso 1 1 calc R U .
C23 C 0.57082(17) 0.9426(3) 0.8762(5) 0.0586(12) Uani 1 1 d . . .
H23A H 0.5616 0.9637 0.7999 0.088 Uiso 1 1 calc R U .
H23B H 0.5734 0.9788 0.9370 0.088 Uiso 1 1 calc R U .
H23C H 0.5429 0.9093 0.8986 0.088 Uiso 1 1 calc R U .
C24 C 0.72656(11) 0.75815(14) 0.5859(3) 0.0226(6) Uani 1 1 d . . .
C25 C 0.72488(11) 0.72557(14) 0.4611(3) 0.0240(6) Uani 1 1 d . . .
H25 H 0.6969 0.6885 0.4589 0.029 Uiso 1 1 calc R U .
C26 C 0.71174(13) 0.78114(16) 0.3675(3) 0.0293(6) Uani 1 1 d . . .
H26A H 0.6775 0.8039 0.3886 0.035 Uiso 1 1 calc R U .
H26B H 0.7401 0.8170 0.3684 0.035 Uiso 1 1 calc R U .
C27 C 0.70731(13) 0.75141(17) 0.2441(3) 0.0301(7) Uani 1 1 d . . .
C28 C 0.65931(14) 0.72224(18) 0.2040(3) 0.0344(7) Uani 1 1 d . . .
H28 H 0.6287 0.7232 0.2541 0.041 Uiso 1 1 calc R U .
C29 C 0.65537(15) 0.6921(2) 0.0933(3) 0.0387(8) Uani 1 1 d . . .
H29 H 0.6222 0.6730 0.0677 0.046 Uiso 1 1 calc R U .
C30 C 0.69966(15) 0.68992(18) 0.0197(3) 0.0355(7) Uani 1 1 d . . .
C31 C 0.74734(15) 0.7194(2) 0.0550(3) 0.0402(8) Uani 1 1 d . . .
H31 H 0.7776 0.7188 0.0039 0.048 Uiso 1 1 calc R U .
C32 C 0.75067(14) 0.75020(18) 0.1670(3) 0.0372(7) Uani 1 1 d . . .
H32 H 0.7835 0.7709 0.1909 0.045 Uiso 1 1 calc R U .
C33 C 0.78825(11) 0.62883(15) 0.4551(3) 0.0257(6) Uani 1 1 d . . .
C34 C 0.84775(12) 0.61006(15) 0.4413(3) 0.0271(6) Uani 1 1 d . . .
H34 H 0.8688 0.6394 0.4976 0.033 Uiso 1 1 calc R U .
C35 C 0.87021(13) 0.62172(16) 0.3163(3) 0.0348(8) Uani 1 1 d . . .
H35 H 0.9068 0.6008 0.3110 0.042 Uiso 1 1 calc R U .
C36 C 0.83555(17) 0.59256(19) 0.2188(4) 0.0453(9) Uani 1 1 d . . .
H36A H 0.8012 0.6172 0.2173 0.068 Uiso 1 1 calc R U .
H36B H 0.8292 0.5431 0.2333 0.068 Uiso 1 1 calc R U .
H36C H 0.8537 0.5984 0.1424 0.068 Uiso 1 1 calc R U .
C37 C 0.89993(11) 0.51624(16) 0.5270(3) 0.0272(6) Uani 1 1 d . . .
C38 C 0.89972(12) 0.44243(17) 0.5725(3) 0.0319(7) Uani 1 1 d . . .
H38 H 0.8701 0.4163 0.5329 0.038 Uiso 1 1 calc R U .
C39 C 0.8915(2) 0.4395(4) 0.7082(4) 0.0753(17) Uani 1 1 d . . .
H39 H 0.8879 0.3888 0.7250 0.090 Uiso 1 1 calc R U .
C40 C 0.8362(3) 0.4688(5) 0.7405(6) 0.110(3) Uani 1 1 d . . .
H40A H 0.8284 0.4585 0.8238 0.132 Uiso 1 1 calc R U .
H40B H 0.8089 0.4475 0.6899 0.132 Uiso 1 1 calc R U .
H40C H 0.8362 0.5191 0.7285 0.132 Uiso 1 1 calc R U .
C41 C 0.9323(4) 0.4595(5) 0.7782(6) 0.114(3) Uani 1 1 d . . .
H41A H 0.9663 0.4457 0.7419 0.137 Uiso 1 1 calc R U .
H41B H 0.9288 0.4374 0.8560 0.137 Uiso 1 1 calc R U .
H41C H 0.9315 0.5100 0.7875 0.137 Uiso 1 1 calc R U .
C42 C 0.95601(12) 0.34524(16) 0.5128(3) 0.0296(6) Uani 1 1 d . . .
H42 H 0.9909 0.3291 0.4937 0.035 Uiso 1 1 calc R U .
C43 C 0.73851(19) 0.6384(2) -0.1556(4) 0.0541(10) Uani 1 1 d . . .
H43A H 0.7553 0.6806 -0.1868 0.081 Uiso 1 1 calc R U .
H43B H 0.7279 0.6084 -0.2216 0.081 Uiso 1 1 calc R U .
H43C H 0.7641 0.6138 -0.1048 0.081 Uiso 1 1 calc R U .
N1 N 0.92822(10) 0.82082(13) 0.4022(2) 0.0254(5) Uani 1 1 d . . .
N2 N 0.84969(11) 0.86515(13) 0.6663(2) 0.0260(5) Uani 1 1 d . . .
H2A H 0.8210(15) 0.8427(19) 0.667(3) 0.021(8) Uiso 1 1 d . . .
N3 N 0.76578(12) 0.87586(15) 0.8803(2) 0.0314(6) Uani 1 1 d . . .
H3A H 0.7960(19) 0.853(2) 0.873(4) 0.047(12) Uiso 1 1 d . . .
N4 N 0.75803(10) 0.91154(13) 0.7714(2) 0.0252(5) Uani 1 1 d . . .
N5 N 0.68085(10) 0.78561(13) 0.6268(2) 0.0262(5) Uani 1 1 d . . .
H5 H 0.6502 0.7772 0.5908 0.031 Uiso 1 1 calc R U .
N6 N 0.77689(10) 0.69523(13) 0.4373(2) 0.0237(5) Uani 1 1 d . . .
H6 H 0.8001(15) 0.722(2) 0.428(3) 0.021(9) Uiso 1 1 d . . .
N7 N 0.85449(10) 0.53804(13) 0.4762(3) 0.0277(6) Uani 1 1 d . . .
H7 H 0.8305(17) 0.511(2) 0.466(4) 0.033 Uiso 1 1 d . U .
N8 N 0.95097(10) 0.41135(13) 0.5394(3) 0.0303(6) Uani 1 1 d . . .
H8A H 0.982(2) 0.431(3) 0.539(4) 0.053(13) Uiso 1 1 d . . .
O1 O 0.96054(12) 0.68985(14) 0.2543(4) 0.0743(12) Uani 1 1 d . . .
O2 O 0.87424(9) 0.69613(11) 0.3002(3) 0.0392(6) Uani 1 1 d . . .
O3 O 0.83910(8) 0.83333(11) 0.43424(19) 0.0283(5) Uani 1 1 d . . .
O4 O 0.88775(10) 0.97023(12) 0.6642(3) 0.0449(6) Uani 1 1 d . . .
O5 O 0.86491(10) 0.93686(15) 0.9478(3) 0.0462(6) Uani 1 1 d . . .
H5D H 0.8914 0.9631 0.9378 0.069 Uiso 1 1 calc R U .
O6 O 0.71011(9) 0.92288(11) 0.6039(2) 0.0301(5) Uani 1 1 d . . .
O7 O 0.76834(8) 0.76049(11) 0.64379(19) 0.0264(4) Uani 1 1 d . . .
O8 O 0.75476(9) 0.58435(11) 0.4785(3) 0.0411(6) Uani 1 1 d . . .
O9 O 0.93932(8) 0.55470(12) 0.5393(2) 0.0372(6) Uani 1 1 d . . .
O10 O 0.91928(9) 0.30239(12) 0.5106(2) 0.0346(5) Uani 1 1 d . . .
O11 O 0.69199(11) 0.65670(15) -0.0876(2) 0.0471(6) Uani 1 1 d . . .
O12 O 0.58806(6) 0.60052(8) 0.84744(13) 0.0510(7) Uani 1 1 d G . .
H12D H 0.5568 0.5930 0.8746 0.077 Uiso 1 1 d G U .
H12E H 0.5948 0.6437 0.8505 0.077 Uiso 1 1 d G U .
O13 O 0.59349(5) 0.55558(7) 0.61219(13) 0.0431(6) Uani 1 1 d G . .
H13A H 0.6227 0.5348 0.5966 0.065 Uiso 1 1 d G U .
H13B H 0.5955 0.5741 0.6805 0.065 Uiso 1 1 d G U .
O14 O 0.60168(5) 0.66233(7) 0.44819(13) 0.0408(6) Uani 1 1 d G . .
H14A H 0.5874 0.6999 0.4717 0.061 Uiso 1 1 d G U .
H14B H 0.5987 0.6317 0.5021 0.061 Uiso 1 1 d G U .
O15 O 0.80889(7) 0.98189(7) 0.3906(2) 0.0526(7) Uani 1 1 d G . .
H15C H 0.7865 1.0015 0.4363 0.079 Uiso 1 1 d G U .
H15D H 0.8122 0.9395 0.4103 0.079 Uiso 1 1 d G U .
O16 O 0.95026(7) 0.03278(8) 0.95193(15) 0.0428(6) Uani 1 1 d G . .
H16A H 0.9377 0.0738 0.9528 0.064 Uiso 1 1 d G U .
H16B H 0.9696 0.0273 0.8906 0.064 Uiso 1 1 d G U .
O17 O 0.94826(7) 0.08116(7) 0.72392(15) 0.0615(8) Uani 1 1 d G . .
H17C H 0.9342 0.0427 0.7047 0.092 Uiso 1 1 d G U .
H17D H 0.9313 0.1140 0.6908 0.092 Uiso 1 1 d G U .
O18 O 1.00000(9) 0.00000(9) 0.48912(17) 0.0548(10) Uani 1 2 d G T P
H18 H 0.9717 0.0168 0.4587 0.082 Uiso 1 1 d G U .

loop_
_atom_site_aniso_label
_atom_site_aniso_U_11
_atom_site_aniso_U_22
_atom_site_aniso_U_33
_atom_site_aniso_U_23
_atom_site_aniso_U_13
_atom_site_aniso_U_12
C1 0.0243(14) 0.0235(15) 0.0403(16) 0.0004(13) 0.0061(13) -0.0003(12)
C2 0.0265(14) 0.0217(14) 0.0299(14) 0.0002(12) 0.0047(12) -0.0013(12)
C3 0.0367(16) 0.0265(15) 0.0306(15) 0.0026(13) 0.0105(13) -0.0008(13)
C4 0.071(3) 0.0371(19) 0.0344(18) -0.0061(15) 0.0132(18) -0.0061(18)
C5 0.050(2) 0.0283(16) 0.0322(16) 0.0049(13) 0.0070(15) -0.0058(15)
C6 0.0220(14) 0.0357(17) 0.0392(17) 0.0073(14) 0.0003(13) -0.0014(12)
C7 0.0249(14) 0.0172(13) 0.0306(15) 0.0011(11) 0.0011(12) -0.0019(11)
C8 0.0217(13) 0.0231(15) 0.0320(15) -0.0037(12) 0.0008(12) 0.0011(12)
C9 0.0264(14) 0.0225(14) 0.0307(14) -0.0022(12) 0.0014(12) 0.0010(12)
C10 0.0336(16) 0.0275(15) 0.0292(15) -0.0011(13) 0.0020(13) 0.0034(13)
C11 0.072(3) 0.039(2) 0.050(2) 0.0145(18) -0.008(2) -0.0034(19)
C12 0.0337(17) 0.063(2) 0.0325(16) -0.0029(17) -0.0033(14) 0.0039(17)
C13 0.0272(15) 0.0215(15) 0.0341(16) -0.0035(12) 0.0012(12) -0.0014(12)
C14 0.0259(14) 0.0170(13) 0.0406(16) -0.0034(12) 0.0007(13) 0.0009(11)
C15 0.0312(16) 0.0274(16) 0.053(2) -0.0180(15) -0.0025(15) 0.0046(13)
C16 0.0377(18) 0.047(2) 0.0424(19) -0.0221(17) -0.0047(15) 0.0015(16)
C17 0.0402(18) 0.059(2) 0.0336(17) -0.0133(17) -0.0050(15) 0.0010(17)
C18 0.0234(14) 0.0186(13) 0.0305(15) -0.0041(11) 0.0003(11) 0.0047(11)
C19 0.0220(14) 0.0231(14) 0.0304(14) -0.0007(12) -0.0002(12) 0.0010(11)
C20 0.0221(14) 0.0306(16) 0.0346(16) 0.0002(13) 0.0019(12) 0.0029(12)
C21 0.0285(16) 0.0372(18) 0.054(2) 0.0023(16) 0.0075(15) -0.0017(14)
C22 0.0350(17) 0.0363(18) 0.0344(17) -0.0039(14) 0.0064(14) 0.0052(14)
C23 0.047(2) 0.064(3) 0.065(3) -0.016(2) 0.013(2) 0.019(2)
C24 0.0214(13) 0.0143(12) 0.0320(15) 0.0014(11) -0.0007(11) -0.0002(10)
C25 0.0205(13) 0.0170(13) 0.0346(15) -0.0014(12) -0.0014(12) 0.0014(11)
C26 0.0291(15) 0.0207(14) 0.0382(16) 0.0019(12) -0.0051(13) 0.0040(12)
C27 0.0305(15) 0.0252(15) 0.0345(16) 0.0056(13) -0.0051(13) 0.0027(12)
C28 0.0325(16) 0.0374(18) 0.0335(17) 0.0023(14) -0.0008(13) -0.0014(14)
C29 0.0385(18) 0.0403(19) 0.0372(18) 0.0012(15) -0.0062(15) -0.0063(15)
C30 0.0447(18) 0.0316(17) 0.0301(15) 0.0066(13) -0.0030(14) 0.0025(15)
C31 0.0428(19) 0.0432(19) 0.0345(17) 0.0069(15) 0.0037(15) -0.0039(16)
C32 0.0329(16) 0.0357(17) 0.0432(18) 0.0049(15) -0.0023(15) -0.0062(14)
C33 0.0217(13) 0.0197(14) 0.0357(16) -0.0027(12) -0.0017(12) 0.0003(11)
C34 0.0218(14) 0.0140(13) 0.0455(17) -0.0031(12) 0.0004(12) -0.0017(11)
C35 0.0337(16) 0.0145(14) 0.056(2) 0.0009(14) 0.0130(15) 0.0018(12)
C36 0.060(2) 0.0295(18) 0.046(2) -0.0041(16) 0.0110(18) -0.0040(16)
C37 0.0202(14) 0.0239(15) 0.0377(16) -0.0059(13) 0.0031(12) 0.0016(12)
C38 0.0193(14) 0.0331(17) 0.0432(18) 0.0101(14) 0.0055(12) 0.0034(12)
C39 0.056(3) 0.125(5) 0.045(2) 0.034(3) 0.016(2) 0.030(3)
C40 0.089(4) 0.177(8) 0.064(3) 0.035(4) 0.051(3) 0.050(5)
C41 0.168(8) 0.106(5) 0.068(4) -0.013(4) -0.013(5) -0.027(6)
C42 0.0226(14) 0.0265(15) 0.0395(16) 0.0094(13) -0.0041(12) -0.0001(12)
C43 0.066(3) 0.056(2) 0.040(2) 0.0005(18) 0.0124(19) 0.001(2)
N1 0.0210(12) 0.0235(13) 0.0318(13) 0.0026(10) 0.0018(10) -0.0007(10)
N2 0.0224(12) 0.0225(12) 0.0331(13) -0.0044(11) 0.0036(11) 0.0005(11)
N3 0.0324(14) 0.0357(15) 0.0262(13) -0.0023(11) -0.0051(11) 0.0024(12)
N4 0.0259(12) 0.0204(12) 0.0293(12) -0.0018(10) -0.0021(10) -0.0002(10)
N5 0.0204(11) 0.0227(13) 0.0354(14) -0.0060(10) -0.0028(10) 0.0006(10)
N6 0.0195(11) 0.0156(11) 0.0360(13) -0.0005(10) 0.0003(10) -0.0014(10)
N7 0.0215(12) 0.0158(12) 0.0457(15) -0.0019(11) -0.0048(11) -0.0001(10)
N8 0.0182(12) 0.0242(13) 0.0485(16) 0.0089(12) 0.0022(11) -0.0003(11)
O1 0.0386(15) 0.0253(13) 0.159(4) 0.0062(18) 0.0386(19) 0.0030(12)
O2 0.0289(11) 0.0169(10) 0.0718(17) 0.0047(11) 0.0150(11) 0.0013(9)
O3 0.0225(10) 0.0296(11) 0.0328(11) -0.0027(9) 0.0006(8) 0.0007(8)
O4 0.0378(13) 0.0243(11) 0.0727(18) -0.0061(12) 0.0135(13) -0.0063(10)
O5 0.0369(13) 0.0481(15) 0.0535(16) -0.0062(13) -0.0133(12) 0.0018(11)
O6 0.0316(11) 0.0247(11) 0.0339(11) 0.0031(9) -0.0054(9) 0.0027(9)
O7 0.0218(10) 0.0228(10) 0.0347(11) -0.0003(8) -0.0048(8) 0.0012(8)
O8 0.0254(11) 0.0206(11) 0.0772(18) 0.0062(11) 0.0072(11) -0.0006(9)
O9 0.0202(10) 0.0269(11) 0.0645(16) -0.0007(11) -0.0040(10) -0.0028(9)
O10 0.0267(11) 0.0278(11) 0.0492(13) 0.0065(10) -0.0071(10) -0.0017(9)
O11 0.0539(16) 0.0528(16) 0.0345(13) -0.0045(12) -0.0016(11) -0.0020(13)
O12 0.0552(16) 0.0505(16) 0.0474(15) -0.0019(13) 0.0018(13) -0.0117(13)
O13 0.0503(15) 0.0379(13) 0.0411(13) 0.0035(11) 0.0012(12) 0.0007(12)
O14 0.0436(14) 0.0336(12) 0.0453(13) 0.0019(11) 0.0092(11) -0.0010(11)
O15 0.0499(16) 0.0466(16) 0.0613(17) -0.0046(14) 0.0080(14) 0.0108(13)
O16 0.0361(12) 0.0551(15) 0.0372(12) -0.0009(12) 0.0012(10) 0.0067(11)
O17 0.076(2) 0.0511(16) 0.0577(17) 0.0129(14) -0.0246(16) -0.0239(15)
O18 0.052(2) 0.071(3) 0.042(2) 0.000 0.000 0.019(2)

loop_
_atom_type_symbol
_atom_type_description
_atom_type_scat_dispersion_real
_atom_type_scat_dispersion_imag
_atom_type_scat_source
C C 0.0181 0.0091 'International Tables Vol C Tables 4.2.6.8 and 6.1.1.4'
H H 0.0000 0.0000 'International Tables Vol C Tables 4.2.6.8 and 6.1.1.4'
N N 0.0311 0.0180 'International Tables Vol C Tables 4.2.6.8 and 6.1.1.4'
O O 0.0492 0.0322 'International Tables Vol C Tables 4.2.6.8 and 6.1.1.4'

loop_
_geom_angle_atom_site_label_1
_geom_angle_atom_site_label_2
_geom_angle_atom_site_label_3
_geom_angle
O1 C1 O2 123.3(3)
O1 C1 C2 126.5(3)
O2 C1 C2 110.0(3)
N1 C2 C3 113.8(3)
N1 C2 C1 104.9(3)
C3 C2 C1 113.8(3)
N1 C2 H2 108.0
C3 C2 H2 108.0
C1 C2 H2 108.0
C4 C3 C5 110.8(3)
C4 C3 C2 109.2(3)
C5 C3 C2 109.2(3)
C4 C3 H3 109.2
C5 C3 H3 109.2
C2 C3 H3 109.2
C3 C4 H4A 109.5
C3 C4 H4B 109.5
H4A C4 H4B 109.5
C3 C4 H4C 109.5
H4A C4 H4C 109.5
H4B C4 H4C 109.5
C3 C5 H5A 109.5
C3 C5 H5B 109.5
H5A C5 H5B 109.5
C3 C5 H5C 109.5
H5A C5 H5C 109.5
H5B C5 H5C 109.5
N1 C6 H6A 109.5
N1 C6 H6B 109.5
H6A C6 H6B 109.5
N1 C6 H6C 109.5
H6A C6 H6C 109.5
H6B C6 H6C 109.5
O3 C7 N1 122.1(3)
O3 C7 C8 119.9(3)
N1 C7 C8 117.8(3)
N2 C8 C7 109.6(2)
N2 C8 C9 109.8(2)
C7 C8 C9 107.1(2)
N2 C8 H8 110.1
C7 C8 H8 110.1
C9 C8 H8 110.1
C10 C9 C8 114.8(3)
C10 C9 H9A 108.6
C8 C9 H9A 108.6
C10 C9 H9B 108.6
C8 C9 H9B 108.6
H9A C9 H9B 107.5
C11 C10 C12 110.7(3)
C11 C10 C9 109.3(3)
C12 C10 C9 111.1(3)
C11 C10 H10 108.5
C12 C10 H10 108.5
C9 C10 H10 108.5
C10 C11 H11A 109.5
C10 C11 H11B 109.5
H11A C11 H11B 109.5
C10 C11 H11C 109.5
H11A C11 H11C 109.5
H11B C11 H11C 109.5
C10 C12 H12A 109.5
C10 C12 H12B 109.5
H12A C12 H12B 109.5
C10 C12 H12C 109.5
H12A C12 H12C 109.5
H12B C12 H12C 109.5
O4 C13 N2 122.3(3)
O4 C13 C14 120.1(3)
N2 C13 C14 117.5(3)
N4 C14 C15 110.6(3)
N4 C14 C13 112.4(2)
C15 C14 C13 112.3(3)
N4 C14 H14 107.1
C15 C14 H14 107.1
C13 C14 H14 107.1
C16 C15 C14 111.4(3)
C16 C15 H15A 109.4
C14 C15 H15A 109.4
C16 C15 H15B 109.4
C14 C15 H15B 109.4
H15A C15 H15B 108.0
O5 C16 C17 106.2(3)
O5 C16 C15 111.3(3)
C17 C16 C15 110.1(3)
O5 C16 H16 109.7
C17 C16 H16 109.7
C15 C16 H16 109.7
N3 C17 C16 112.1(3)
N3 C17 H17A 109.2
C16 C17 H17A 109.2
N3 C17 H17B 109.2
C16 C17 H17B 109.2
H17A C17 H17B 107.9
O6 C18 N4 120.7(3)
O6 C18 C19 120.2(3)
N4 C18 C19 119.0(3)
N5 C19 C18 105.7(2)
N5 C19 C20 109.0(2)
C18 C19 C20 112.3(2)
N5 C19 H19 109.9
C18 C19 H19 109.9
C20 C19 H19 109.9
C21 C20 C22 110.9(3)
C21 C20 C19 109.9(3)
C22 C20 C19 111.6(3)
C21 C20 H20 108.1
C22 C20 H20 108.1
C19 C20 H20 108.1
C20 C21 H21A 109.5
C20 C21 H21B 109.5
H21A C21 H21B 109.5
C20 C21 H21C 109.5
H21A C21 H21C 109.5
H21B C21 H21C 109.5
C23 C22 C20 112.5(3)
C23 C22 H22A 109.1
C20 C22 H22A 109.1
C23 C22 H22B 109.1
C20 C22 H22B 109.1
H22A C22 H22B 107.8
C22 C23 H23A 109.5
C22 C23 H23B 109.5
H23A C23 H23B 109.5
C22 C23 H23C 109.5
H23A C23 H23C 109.5
H23B C23 H23C 109.5
O7 C24 N5 121.6(3)
O7 C24 C25 121.5(3)
N5 C24 C25 116.9(2)
N6 C25 C26 110.2(2)
N6 C25 C24 108.0(2)
C26 C25 C24 110.3(2)
N6 C25 H25 109.4
C26 C25 H25 109.4
C24 C25 H25 109.4
C27 C26 C25 112.5(2)
C27 C26 H26A 109.1
C25 C26 H26A 109.1
C27 C26 H26B 109.1
C25 C26 H26B 109.1
H26A C26 H26B 107.8
C32 C27 C28 117.2(3)
C32 C27 C26 121.8(3)
C28 C27 C26 120.9(3)
C29 C28 C27 121.5(3)
C29 C28 H28 119.2
C27 C28 H28 119.2
C28 C29 C30 119.9(3)
C28 C29 H29 120.0
C30 C29 H29 120.0
C31 C30 O11 124.3(3)
C31 C30 C29 120.2(3)
O11 C30 C29 115.4(3)
C30 C31 C32 119.2(3)
C30 C31 H31 120.4
C32 C31 H31 120.4
C27 C32 C31 121.8(3)
C27 C32 H32 119.1
C31 C32 H32 119.1
O8 C33 N6 124.2(3)
O8 C33 C34 121.0(3)
N6 C33 C34 114.7(3)
N7 C34 C35 110.3(2)
N7 C34 C33 108.0(2)
C35 C34 C33 114.3(3)
N7 C34 H34 108.0
C35 C34 H34 108.0
C33 C34 H34 108.0
O2 C35 C36 108.5(3)
O2 C35 C34 106.6(3)
C36 C35 C34 114.0(3)
O2 C35 H35 109.2
C36 C35 H35 109.2
C34 C35 H35 109.2
C35 C36 H36A 109.5
C35 C36 H36B 109.5
H36A C36 H36B 109.5
C35 C36 H36C 109.5
H36A C36 H36C 109.5
H36B C36 H36C 109.5
O9 C37 N7 122.1(3)
O9 C37 C38 121.9(3)
N7 C37 C38 116.0(3)
N8 C38 C37 107.2(2)
N8 C38 C39 110.8(3)
C37 C38 C39 111.8(4)
N8 C38 H38 109.0
C37 C38 H38 109.0
C39 C38 H38 109.0
C41 C39 C40 115.8(7)
C41 C39 C38 118.0(5)
C40 C39 C38 110.0(4)
C41 C39 H39 103.7
C40 C39 H39 103.7
C38 C39 H39 103.7
C39 C40 H40A 109.5
C39 C40 H40B 109.5
H40A C40 H40B 109.5
C39 C40 H40C 109.5
H40A C40 H40C 109.5
H40B C40 H40C 109.5
C39 C41 H41A 109.5
C39 C41 H41B 109.5
H41A C41 H41B 109.5
C39 C41 H41C 109.5
H41A C41 H41C 109.5
H41B C41 H41C 109.5
O10 C42 N8 125.6(3)
O10 C42 H42 117.2
N8 C42 H42 117.2
O11 C43 H43A 109.5
O11 C43 H43B 109.5
H43A C43 H43B 109.5
O11 C43 H43C 109.5
H43A C43 H43C 109.5
H43B C43 H43C 109.5
C7 N1 C6 123.6(3)
C7 N1 C2 118.4(2)
C6 N1 C2 117.8(2)
C13 N2 C8 120.6(3)
C13 N2 H2A 120(2)
C8 N2 H2A 117(2)
N4 N3 C17 109.5(3)
N4 N3 H3A 106(3)
C17 N3 H3A 108(3)
C18 N4 N3 119.7(2)
C18 N4 C14 121.2(3)
N3 N4 C14 118.9(2)
C24 N5 C19 119.0(2)
C24 N5 H5 120.5
C19 N5 H5 120.5
C33 N6 C25 123.6(3)
C33 N6 H6 119(3)
C25 N6 H6 115(3)
C37 N7 C34 121.0(3)
C37 N7 H7 119(3)
C34 N7 H7 120(3)
C42 N8 C38 122.7(3)
C42 N8 H8A 110(3)
C38 N8 H8A 127(3)
C1 O2 C35 118.9(2)
C16 O5 H5D 109.5
C30 O11 C43 118.0(3)
H12D O12 H12E 109.5
H13A O13 H13B 109.5
H14A O14 H14B 109.5
H15C O15 H15D 109.4
H16A O16 H16B 109.5
H17C O17 H17D 109.6

loop_
_geom_bond_atom_site_label_1
_geom_bond_atom_site_label_2
_geom_bond_distance
C1 O1 1.184(4)
C1 O2 1.334(4)
C1 C2 1.531(4)
C2 N1 1.474(4)
C2 C3 1.527(4)
C2 H2 1.0000
C3 C4 1.520(5)
C3 C5 1.523(5)
C3 H3 1.0000
C4 H4A 0.9800
C4 H4B 0.9800
C4 H4C 0.9800
C5 H5A 0.9800
C5 H5B 0.9800
C5 H5C 0.9800
C6 N1 1.466(4)
C6 H6A 0.9800
C6 H6B 0.9800
C6 H6C 0.9800
C7 O3 1.238(4)
C7 N1 1.351(4)
C7 C8 1.535(4)
C8 N2 1.452(4)
C8 C9 1.541(4)
C8 H8 1.0000
C9 C10 1.533(4)
C9 H9A 0.9900
C9 H9B 0.9900
C10 C11 1.520(5)
C10 C12 1.532(5)
C10 H10 1.0000
C11 H11A 0.9800
C11 H11B 0.9800
C11 H11C 0.9800
C12 H12A 0.9800
C12 H12B 0.9800
C12 H12C 0.9800
C13 O4 1.228(4)
C13 N2 1.327(4)
C13 C14 1.538(4)
C14 N4 1.472(4)
C14 C15 1.530(4)
C14 H14 1.0000
C15 C16 1.517(6)
C15 H15A 0.9900
C15 H15B 0.9900
C16 O5 1.414(5)
C16 C17 1.515(6)
C16 H16 1.0000
C17 N3 1.475(4)
C17 H17A 0.9900
C17 H17B 0.9900
C18 O6 1.231(4)
C18 N4 1.352(4)
C18 C19 1.537(4)
C19 N5 1.467(4)
C19 C20 1.538(4)
C19 H19 1.0000
C20 C21 1.525(5)
C20 C22 1.534(5)
C20 H20 1.0000
C21 H21A 0.9800
C21 H21B 0.9800
C21 H21C 0.9800
C22 C23 1.529(5)
C22 H22A 0.9900
C22 H22B 0.9900
C23 H23A 0.9800
C23 H23B 0.9800
C23 H23C 0.9800
C24 O7 1.231(4)
C24 N5 1.339(4)
C24 C25 1.542(4)
C25 N6 1.448(4)
C25 C26 1.539(4)
C25 H25 1.0000
C26 C27 1.509(5)
C26 H26A 0.9900
C26 H26B 0.9900
C27 C32 1.388(5)
C27 C28 1.398(5)
C28 C29 1.380(5)
C28 H28 0.9500
C29 C30 1.383(5)
C29 H29 0.9500
C30 C31 1.377(5)
C30 O11 1.382(4)
C31 C32 1.397(5)
C31 H31 0.9500
C32 H32 0.9500
C33 O8 1.226(4)
C33 N6 1.327(4)
C33 C34 1.536(4)
C34 N7 1.453(4)
C34 C35 1.533(5)
C34 H34 1.0000
C35 O2 1.450(4)
C35 C36 1.508(6)
C35 H35 1.0000
C36 H36A 0.9800
C36 H36B 0.9800
C36 H36C 0.9800
C37 O9 1.239(4)
C37 N7 1.338(4)
C37 C38 1.513(4)
C38 N8 1.461(4)
C38 C39 1.544(6)
C38 H38 1.0000
C39 C41 1.345(10)
C39 C40 1.533(7)
C39 H39 1.0000
C40 H40A 0.9800
C40 H40B 0.9800
C40 H40C 0.9800
C41 H41A 0.9800
C41 H41B 0.9800
C41 H41C 0.9800
C42 O10 1.234(4)
C42 N8 1.316(4)
C42 H42 0.9500
C43 O11 1.435(5)
C43 H43A 0.9800
C43 H43B 0.9800
C43 H43C 0.9800
N2 H2A 0.84(4)
N3 N4 1.420(4)
N3 H3A 0.88(5)
N5 H5 0.8800
N6 H6 0.78(4)
N7 H7 0.81(4)
N8 H8A 0.85(5)
O5 H5D 0.8400
O12 H12D 0.8497
O12 H12E 0.8503
O13 H13A 0.8493
O13 H13B 0.8501
O14 H14A 0.8494
O14 H14B 0.8502
O15 H15C 0.8482
O15 H15D 0.8503
O16 H16A 0.8498
O16 H16B 0.8502
O17 H17C 0.8492
O17 H17D 0.8492
O18 H18 0.8483

loop_
_geom_hbond_atom_site_label_D
_geom_hbond_atom_site_label_H
_geom_hbond_atom_site_label_A
_geom_hbond_distance_DH
_geom_hbond_distance_HA
_geom_hbond_distance_DA
_geom_hbond_angle_DHA
_geom_hbond_site_symmetry_A
N2 H2A O7 0.84(4) 2.08(4) 2.874(3) 160(3) .
N3 H3A N2 0.88(5) 2.69(5) 3.200(4) 118(4) .
N5 H5 O10 0.88 2.13 2.957(3) 155.6 4_656
N6 H6 O2 0.78(4) 2.40(4) 2.879(3) 121(3) .
N6 H6 O3 0.78(4) 2.37(4) 3.083(3) 154(3) .
N7 H7 O6 0.81(4) 2.12(5) 2.889(3) 158(4) 4_646
N8 H8A O9 0.85(5) 1.99(5) 2.814(3) 161(5) 2_765

loop_
_geom_torsion_atom_site_label_1
_geom_torsion_atom_site_label_2
_geom_torsion_atom_site_label_3
_geom_torsion_atom_site_label_4
_geom_torsion
O1 C1 C2 N1 -90.8(5)
O2 C1 C2 N1 85.4(3)
O1 C1 C2 C3 34.2(6)
O2 C1 C2 C3 -149.6(3)
N1 C2 C3 C4 -179.9(3)
C1 C2 C3 C4 59.9(4)
N1 C2 C3 C5 -58.7(4)
C1 C2 C3 C5 -178.8(3)
O3 C7 C8 N2 -23.6(4)
N1 C7 C8 N2 162.2(2)
O3 C7 C8 C9 95.5(3)
N1 C7 C8 C9 -78.7(3)
N2 C8 C9 C10 -75.1(3)
C7 C8 C9 C10 165.9(2)
C8 C9 C10 C11 164.7(3)
C8 C9 C10 C12 -72.8(3)
O4 C13 C14 N4 -173.0(3)
N2 C13 C14 N4 9.8(4)
O4 C13 C14 C15 -47.6(4)
N2 C13 C14 C15 135.2(3)
N4 C14 C15 C16 47.2(3)
C13 C14 C15 C16 -79.2(4)
C14 C15 C16 O5 64.6(4)
C14 C15 C16 C17 -52.9(4)
O5 C16 C17 N3 -62.7(4)
C15 C16 C17 N3 58.0(4)
O6 C18 C19 N5 47.3(3)
N4 C18 C19 N5 -130.3(3)
O6 C18 C19 C20 -71.4(4)
N4 C18 C19 C20 110.9(3)
N5 C19 C20 C21 63.6(3)
C18 C19 C20 C21 -179.6(3)
N5 C19 C20 C22 -173.0(3)
C18 C19 C20 C22 -56.2(3)
C21 C20 C22 C23 -73.6(4)
C19 C20 C22 C23 163.5(3)
O7 C24 C25 N6 5.6(4)
N5 C24 C25 N6 -176.4(2)
O7 C24 C25 C26 -114.9(3)
N5 C24 C25 C26 63.1(3)
N6 C25 C26 C27 63.2(3)
C24 C25 C26 C27 -177.6(3)
C25 C26 C27 C32 -93.7(4)
C25 C26 C27 C28 84.7(4)
C32 C27 C28 C29 1.3(5)
C26 C27 C28 C29 -177.1(3)
C27 C28 C29 C30 0.5(5)
C28 C29 C30 C31 -1.9(5)
C28 C29 C30 O11 178.0(3)
O11 C30 C31 C32 -178.5(3)
C29 C30 C31 C32 1.3(5)
C28 C27 C32 C31 -1.9(5)
C26 C27 C32 C31 176.6(3)
C30 C31 C32 C27 0.6(5)
O8 C33 C34 N7 -7.6(4)
N6 C33 C34 N7 173.8(3)
O8 C33 C34 C35 115.6(3)
N6 C33 C34 C35 -63.1(3)
N7 C34 C35 O2 -166.1(3)
C33 C34 C35 O2 71.9(3)
N7 C34 C35 C36 74.2(3)
C33 C34 C35 C36 -47.8(4)
O9 C37 C38 N8 -44.7(4)
N7 C37 C38 N8 137.3(3)
O9 C37 C38 C39 76.9(4)
N7 C37 C38 C39 -101.1(4)
N8 C38 C39 C41 47.2(8)
C37 C38 C39 C41 -72.4(7)
N8 C38 C39 C40 -177.0(5)
C37 C38 C39 C40 63.4(7)
O3 C7 N1 C6 177.2(3)
C8 C7 N1 C6 -8.8(4)
O3 C7 N1 C2 -8.1(4)
C8 C7 N1 C2 165.9(3)
C3 C2 N1 C7 139.4(3)
C1 C2 N1 C7 -95.6(3)
C3 C2 N1 C6 -45.6(4)
C1 C2 N1 C6 79.4(3)
O4 C13 N2 C8 -4.1(5)
C14 C13 N2 C8 173.0(3)
C7 C8 N2 C13 -91.6(3)
C9 C8 N2 C13 151.0(3)
C16 C17 N3 N4 -56.0(4)
O6 C18 N4 N3 179.6(3)
C19 C18 N4 N3 -2.8(4)
O6 C18 N4 C14 -5.9(4)
C19 C18 N4 C14 171.7(2)
C17 N3 N4 C18 -132.1(3)
C17 N3 N4 C14 53.3(3)
C15 C14 N4 C18 136.1(3)
C13 C14 N4 C18 -97.6(3)
C15 C14 N4 N3 -49.4(3)
C13 C14 N4 N3 77.0(3)
O7 C24 N5 C19 11.0(4)
C25 C24 N5 C19 -167.0(2)
C18 C19 N5 C24 62.2(3)
C20 C19 N5 C24 -176.9(3)
O8 C33 N6 C25 9.9(5)
C34 C33 N6 C25 -171.5(3)
C26 C25 N6 C33 -143.7(3)
C24 C25 N6 C33 95.7(3)
O9 C37 N7 C34 -5.0(5)
C38 C37 N7 C34 173.0(3)
C35 C34 N7 C37 86.5(4)
C33 C34 N7 C37 -147.8(3)
O10 C42 N8 C38 1.2(5)
C37 C38 N8 C42 -147.0(3)
C39 C38 N8 C42 90.8(5)
O1 C1 O2 C35 4.2(6)
C2 C1 O2 C35 -172.1(3)
C36 C35 O2 C1 -113.7(3)
C34 C35 O2 C1 123.1(3)
C31 C30 O11 C43 14.0(5)
C29 C30 O11 C43 -165.8(3)
